data_7200627
loop_
_publ_author_name
'Zhou, Xin-Hui'
'Peng, Yan-Hong'
'Du, Xiao-Di'
'Zuo, Jing-Lin'
'You, Xiao-Zeng'

_publ_section_title
;
 Hydrothermal syntheses and structures of three novel coordination
 polymers assembled from 1,2,3-triazolate ligands
;
_journal_issue 9
_journal_name_full CrystEngComm
_journal_page_first 1964
_journal_paper_doi 10.1039/b819302a
_journal_volume 11
_journal_year 2009
_chemical_formula_sum 'C6 H6 Cd3 Cl3 N9'
_chemical_formula_weight 647.75
_chemical_name_systematic
;
?
;
_space_group_IT_number 15
_symmetry_cell_setting monoclinic
_symmetry_space_group_name_Hall '-C 2yc'
_symmetry_space_group_name_H-M 'C 1 2/c 1'
_atom_sites_solution_hydrogens geom
_atom_sites_solution_primary direct
_atom_sites_solution_secondary difmap
_audit_creation_method SHELXL-97
_cell_angle_alpha 90.00
_cell_angle_beta 93.082(2)
_cell_angle_gamma 90.00
_cell_formula_units_Z 4
_cell_length_a 8.7114(12)
_cell_length_b 13.7087(18)
_cell_length_c 11.8156(16)
_cell_measurement_reflns_used 2037
_cell_measurement_temperature 291(2)
_cell_measurement_theta_max 28.1
_cell_measurement_theta_min 2.8
_cell_volume 1409.0(3)
_computing_cell_refinement SMART
_computing_data_collection 'SMART (Bruker, 2000)'
_computing_data_reduction 'SAINT (Bruker, 2000)'
_computing_molecular_graphics SHELXTL
_computing_publication_material SHELXTL
_computing_structure_refinement SHELXTL
_computing_structure_solution 'SHELXTL (Bruker, 2000)'
_diffrn_ambient_temperature 291(2)
_diffrn_measured_fraction_theta_full 0.994
_diffrn_measured_fraction_theta_max 0.994
_diffrn_measurement_device_type 'Bruker Smart Apex CCD'
_diffrn_measurement_method 'phi and omega scans'
_diffrn_radiation_monochromator graphite
_diffrn_radiation_source 'fine-focus sealed tube'
_diffrn_radiation_type MoK\a
_diffrn_radiation_wavelength 0.71073
_diffrn_reflns_av_R_equivalents 0.0819
_diffrn_reflns_av_sigmaI/netI 0.0637
_diffrn_reflns_limit_h_max 10
_diffrn_reflns_limit_h_min -9
_diffrn_reflns_limit_k_max 14
_diffrn_reflns_limit_k_min -16
_diffrn_reflns_limit_l_max 13
_diffrn_reflns_limit_l_min -14
_diffrn_reflns_number 3734
_diffrn_reflns_theta_full 26.00
_diffrn_reflns_theta_max 26.00
_diffrn_reflns_theta_min 2.77
_exptl_absorpt_coefficient_mu 5.060
_exptl_absorpt_correction_T_max 0.4310
_exptl_absorpt_correction_T_min 0.3764
_exptl_absorpt_correction_type multi-scan
_exptl_absorpt_process_details 'SADABS; Bruker, 2000'
_exptl_crystal_colour white
_exptl_crystal_density_diffrn 3.054
_exptl_crystal_density_method 'not measured'
_exptl_crystal_description rod
_exptl_crystal_F_000 1200
_exptl_crystal_size_max 0.24
_exptl_crystal_size_mid 0.21
_exptl_crystal_size_min 0.20
_refine_diff_density_max 1.384
_refine_diff_density_min -1.004
_refine_diff_density_rms 0.248
_refine_ls_extinction_method none
_refine_ls_goodness_of_fit_ref 1.073
_refine_ls_hydrogen_treatment constr
_refine_ls_matrix_type full
_refine_ls_number_parameters 97
_refine_ls_number_reflns 1381
_refine_ls_number_restraints 0
_refine_ls_restrained_S_all 1.073
_refine_ls_R_factor_all 0.0412
_refine_ls_R_factor_gt 0.0380
_refine_ls_shift/su_max 0.000
_refine_ls_shift/su_mean 0.000
_refine_ls_structure_factor_coef Fsqd
_refine_ls_weighting_details 'calc w=1/[\s^2^(Fo^2^)+(0.0484P)^2^+0.0000P] where P=(Fo^2^+2Fc^2^)/3'
_refine_ls_weighting_scheme calc
_refine_ls_wR_factor_gt 0.0941
_refine_ls_wR_factor_ref 0.0962
_reflns_number_gt 1275
_reflns_number_total 1381
_reflns_threshold_expression >2sigma(I)
_cod_data_source_file b819302a.txt
_cod_data_source_block 1
_cod_original_sg_symbol_H-M C2/c
_cod_database_code 7200627

loop_
_symmetry_equiv_pos_as_xyz
'x, y, z'
'-x, y, -z+1/2'
'x+1/2, y+1/2, z'
'-x+1/2, y+1/2, -z+1/2'
'-x, -y, -z'
'x, -y, z-1/2'
'-x+1/2, -y+1/2, -z'
'x+1/2, -y+1/2, z-1/2'

loop_
_atom_site_label
_atom_site_type_symbol
_atom_site_fract_x
_atom_site_fract_y
_atom_site_fract_z
_atom_site_U_iso_or_equiv
_atom_site_adp_type
_atom_site_occupancy
_atom_site_symmetry_multiplicity
_atom_site_calc_flag
_atom_site_refinement_flags
_atom_site_disorder_assembly
_atom_site_disorder_group
N5 N 0.5000 0.7004(5) 0.7500 0.0203(16) Uani 1 2 d S . .
N4 N 0.3822(6) 0.6456(4) 0.7142(4) 0.0194(11) Uani 1 1 d . . .
Cl2 Cl 0.18063(18) 0.63523(10) 0.44332(11) 0.0213(3) Uani 1 1 d . . .
Cd2 Cd 0.0000 0.62670(4) 0.2500 0.0177(2) Uani 1 2 d S . .
Cd1 Cd 0.15702(5) 0.71563(3) 0.64564(3) 0.01841(18) Uani 1 1 d . . .
N3 N -0.0691(7) 0.7963(3) 0.6066(4) 0.0194(11) Uani 1 1 d . . .
Cl1 Cl 0.0000 0.57107(14) 0.7500 0.0246(5) Uani 1 2 d S . .
C1 C -0.2601(8) 0.8867(5) 0.5408(5) 0.0233(14) Uani 1 1 d . . .
H1 H -0.3229 0.9253 0.4930 0.028 Uiso 1 1 calc R . .
C2 C -0.1197(8) 0.8507(5) 0.5175(5) 0.0237(14) Uani 1 1 d . . .
H2 H -0.0680 0.8618 0.4519 0.028 Uiso 1 1 calc R . .
C3 C 0.4255(8) 0.5533(4) 0.7276(5) 0.0240(14) Uani 1 1 d . . .
H3 H 0.3659 0.4986 0.7099 0.029 Uiso 1 1 calc R . .
N1 N -0.2915(6) 0.8563(3) 0.6446(4) 0.0175(11) Uani 1 1 d . . .
N2 N -0.1725(6) 0.8018(3) 0.6832(4) 0.0190(11) Uani 1 1 d . . .

loop_
_atom_site_aniso_label
_atom_site_aniso_U_11
_atom_site_aniso_U_22
_atom_site_aniso_U_33
_atom_site_aniso_U_23
_atom_site_aniso_U_13
_atom_site_aniso_U_12
N5 0.022(4) 0.025(4) 0.014(3) 0.000 0.000(3) 0.000
N4 0.015(3) 0.027(3) 0.016(2) -0.0016(19) -0.0038(19) 0.001(2)
Cl2 0.0250(9) 0.0259(8) 0.0128(7) 0.0004(5) -0.0007(6) -0.0019(6)
Cd2 0.0168(4) 0.0192(3) 0.0174(3) 0.000 0.0025(2) 0.000
Cd1 0.0164(3) 0.0247(3) 0.0139(3) -0.00250(15) -0.00021(18) 0.00209(17)
N3 0.018(3) 0.027(3) 0.013(2) 0.0019(19) 0.0016(19) 0.003(2)
Cl1 0.0286(13) 0.0156(9) 0.0301(11) 0.000 0.0070(9) 0.000
C1 0.022(4) 0.030(3) 0.018(3) 0.003(2) -0.002(2) 0.001(3)
C2 0.025(4) 0.029(3) 0.018(3) 0.006(2) 0.007(2) 0.003(3)
C3 0.027(4) 0.014(3) 0.031(3) -0.001(2) -0.003(3) -0.004(3)
N1 0.019(3) 0.016(2) 0.018(2) 0.0029(18) -0.0022(19) -0.001(2)
N2 0.019(3) 0.022(2) 0.016(2) 0.004(2) 0.002(2) 0.001(2)

loop_
_atom_type_symbol
_atom_type_description
_atom_type_scat_dispersion_real
_atom_type_scat_dispersion_imag
_atom_type_scat_source
C C 0.0033 0.0016 'International Tables Vol C Tables 4.2.6.8 and 6.1.1.4'
H H 0.0000 0.0000 'International Tables Vol C Tables 4.2.6.8 and 6.1.1.4'
N N 0.0061 0.0033 'International Tables Vol C Tables 4.2.6.8 and 6.1.1.4'
Cd Cd -0.8075 1.2024 'International Tables Vol C Tables 4.2.6.8 and 6.1.1.4'
Cl Cl 0.1484 0.1585 'International Tables Vol C Tables 4.2.6.8 and 6.1.1.4'

loop_
_geom_angle_atom_site_label_1
_geom_angle_atom_site_label_2
_geom_angle_atom_site_label_3
_geom_angle
_geom_angle_site_symmetry_1
_geom_angle_site_symmetry_3
_geom_angle_publ_flag
N4 N5 N4 110.9(7) . 2_656 ?
N4 N5 Cd2 124.6(3) . 7_566 ?
N4 N5 Cd2 124.6(3) 2_656 7_566 ?
N5 N4 C3 107.0(5) . . ?
N5 N4 Cd1 120.7(4) . . ?
C3 N4 Cd1 132.3(4) . . ?
Cd1 Cl2 Cd2 135.20(6) . . ?
Cd1 Cl2 Cd1 95.90(5) . 7_566 ?
Cd2 Cl2 Cd1 89.83(4) . 7_566 ?
N1 Cd2 N1 168.2(2) 8_565 7_466 ?
N1 Cd2 N5 84.12(11) 8_565 7_566 ?
N1 Cd2 N5 84.12(11) 7_466 7_566 ?
N1 Cd2 Cl2 90.72(12) 8_565 . ?
N1 Cd2 Cl2 88.77(12) 7_466 . ?
N5 Cd2 Cl2 87.52(3) 7_566 . ?
N1 Cd2 Cl2 88.77(12) 8_565 2 ?
N1 Cd2 Cl2 90.72(12) 7_466 2 ?
N5 Cd2 Cl2 87.52(3) 7_566 2 ?
Cl2 Cd2 Cl2 175.05(6) . 2 ?
N1 Cd2 Cl1 95.88(11) 8_565 5_566 ?
N1 Cd2 Cl1 95.88(11) 7_466 5_566 ?
N5 Cd2 Cl1 180.000(1) 7_566 5_566 ?
Cl2 Cd2 Cl1 92.48(3) . 5_566 ?
Cl2 Cd2 Cl1 92.48(3) 2 5_566 ?
N3 Cd1 N4 170.50(17) . . ?
N3 Cd1 N2 86.50(17) . 2_556 ?
N4 Cd1 N2 84.12(17) . 2_556 ?
N3 Cd1 Cl2 97.31(13) . . ?
N4 Cd1 Cl2 92.18(13) . . ?
N2 Cd1 Cl2 170.38(14) 2_556 . ?
N3 Cd1 Cl2 91.06(13) . 7_566 ?
N4 Cd1 Cl2 89.90(13) . 7_566 ?
N2 Cd1 Cl2 87.01(13) 2_556 7_566 ?
Cl2 Cd1 Cl2 84.10(5) . 7_566 ?
N3 Cd1 Cl1 89.72(13) . . ?
N4 Cd1 Cl1 88.66(13) . . ?
N2 Cd1 Cl1 89.03(13) 2_556 . ?
Cl2 Cd1 Cl1 99.79(4) . . ?
Cl2 Cd1 Cl1 175.90(4) 7_566 . ?
N2 N3 C2 107.5(5) . . ?
N2 N3 Cd1 120.3(4) . . ?
C2 N3 Cd1 132.0(5) . . ?
Cd2 Cl1 Cd1 136.35(3) 5_566 . ?
Cd2 Cl1 Cd1 136.35(3) 5_566 2_556 ?
Cd1 Cl1 Cd1 87.29(6) . 2_556 ?
N1 C1 C2 107.6(5) . . ?
N1 C1 H1 126.2 . . ?
C2 C1 H1 126.2 . . ?
N3 C2 C1 107.6(6) . . ?
N3 C2 H2 126.2 . . ?
C1 C2 H2 126.2 . . ?
N4 C3 C3 107.6(4) . 2_656 ?
N4 C3 H3 126.2 . . ?
C3 C3 H3 126.2 2_656 . ?
C1 N1 N2 107.1(5) . . ?
C1 N1 Cd2 132.9(4) . 7_466 ?
N2 N1 Cd2 119.9(3) . 7_466 ?
N3 N2 N1 110.1(4) . . ?
N3 N2 Cd1 123.9(4) . 2_556 ?
N1 N2 Cd1 125.8(4) . 2_556 ?

loop_
_geom_bond_atom_site_label_1
_geom_bond_atom_site_label_2
_geom_bond_distance
_geom_bond_site_symmetry_2
_geom_bond_publ_flag
N5 N4 1.322(6) . ?
N5 N4 1.322(6) 2_656 ?
N5 Cd2 2.371(7) 7_566 ?
N4 C3 1.327(8) . ?
N4 Cd1 2.292(5) . ?
Cl2 Cd1 2.6504(14) . ?
Cl2 Cd2 2.7057(14) . ?
Cl2 Cd1 2.7286(15) 7_566 ?
Cd2 N1 2.269(5) 8_565 ?
Cd2 N1 2.269(5) 7_466 ?
Cd2 N5 2.371(7) 7_566 ?
Cd2 Cl2 2.7057(14) 2 ?
Cd2 Cl1 2.711(2) 5_566 ?
Cd1 N3 2.284(5) . ?
Cd1 N2 2.339(5) 2_556 ?
Cd1 Cl2 2.7286(15) 7_566 ?
Cd1 Cl1 2.7386(15) . ?
N3 N2 1.313(8) . ?
N3 C2 1.345(8) . ?
Cl1 Cd2 2.711(2) 5_566 ?
Cl1 Cd1 2.7386(15) 2_556 ?
C1 N1 1.338(7) . ?
C1 C2 1.360(10) . ?
C1 H1 0.9300 . ?
C2 H2 0.9300 . ?
C3 C3 1.375(14) 2_656 ?
C3 H3 0.9300 . ?
N1 N2 1.339(7) . ?
N1 Cd2 2.269(5) 7_466 ?
N2 Cd1 2.339(5) 2_556 ?
